data_7032823
loop_
_publ_author_name
'Matson, Ellen M.'
'Gordon, Zachary'
'Lin, Benjamin'
'Nilges, Mark J.'
'Fout, Alison R.'

_publ_section_title
;
 Meridional vs. facial coordination geometries of a dipodal ligand
 framework featuring a secondary coordination sphere.
;
_journal_issue 45
_journal_name_full 'Dalton transactions (Cambridge, England : 2003)'
_journal_page_first 16992
_journal_page_last 16995
_journal_paper_doi 10.1039/c4dt02327g
_journal_volume 43
_journal_year 2014
_chemical_formula_moiety 'C25 H37 Cl2 Cu N5'
_chemical_formula_sum 'C25 H37 Cl2 Cu N5'
_chemical_formula_weight 542.03
_chemical_name_systematic
;
 ?
;
_space_group_crystal_system monoclinic
_space_group_IT_number 14
_space_group_name_Hall '-P 2ybc'
_space_group_name_H-M_alt 'P 1 21/c 1'
_symmetry_space_group_name_Hall '-P 2ybc'
_symmetry_space_group_name_H-M 'P 1 21/c 1'
_atom_sites_solution_hydrogens mixed
_atom_sites_solution_primary direct
_audit_creation_date 2014-05-22
_audit_creation_method
;
Olex2 1.2
(compiled 2014.03.20 svn.r2918 for OlexSys, GUI svn.r4816)
;
_cell_angle_alpha 90
_cell_angle_beta 92.85
_cell_angle_gamma 90
_cell_formula_units_Z 4
_cell_length_a 14.6057(4)
_cell_length_b 16.4209(4)
_cell_length_c 10.7318(3)
_cell_measurement_temperature 173(2)
_cell_volume 2570.72(12)
_computing_molecular_graphics 'Olex2 (Dolomanov et al., 2009)'
_computing_publication_material 'Olex2 (Dolomanov et al., 2009)'
_computing_structure_refinement 'ShelXL (Sheldrick, 2008)'
_computing_structure_solution 'ShelXS (Sheldrick, 2008)'
_diffrn_ambient_temperature 173.15
_diffrn_measured_fraction_theta_full 1.000
_diffrn_measured_fraction_theta_max 0.935
_diffrn_radiation_type MoK\a
_diffrn_radiation_wavelength 0.71073
_diffrn_reflns_av_R_equivalents 0.0624
_diffrn_reflns_av_unetI/netI 0.0631
_diffrn_reflns_Laue_measured_fraction_full 1.000
_diffrn_reflns_Laue_measured_fraction_max 0.935
_diffrn_reflns_limit_h_max 18
_diffrn_reflns_limit_h_min -14
_diffrn_reflns_limit_k_max 21
_diffrn_reflns_limit_k_min -21
_diffrn_reflns_limit_l_max 12
_diffrn_reflns_limit_l_min -13
_diffrn_reflns_number 19715
_diffrn_reflns_point_group_measured_fraction_full 1.000
_diffrn_reflns_point_group_measured_fraction_max 0.935
_diffrn_reflns_theta_full 25.242
_diffrn_reflns_theta_max 27.745
_diffrn_reflns_theta_min 1.396
_exptl_absorpt_coefficient_mu 1.081
_exptl_absorpt_correction_T_max 0.8437
_exptl_absorpt_correction_T_min 0.6481
_exptl_absorpt_correction_type integration
_exptl_absorpt_process_details 'SHELXTL/XPREP V2013/3 (Bruker, 2013)'
_exptl_crystal_density_diffrn 1.400
_exptl_crystal_F_000 1140
_exptl_crystal_size_max 0.44
_exptl_crystal_size_mid 0.255
_exptl_crystal_size_min 0.163
_refine_diff_density_max 0.839
_refine_diff_density_min -0.932
_refine_diff_density_rms 0.059
_refine_ls_extinction_method none
_refine_ls_goodness_of_fit_ref 1.034
_refine_ls_hydrogen_treatment mixed
_refine_ls_matrix_type full
_refine_ls_number_parameters 570
_refine_ls_number_reflns 5660
_refine_ls_number_restraints 1157
_refine_ls_restrained_S_all 0.984
_refine_ls_R_factor_all 0.0781
_refine_ls_R_factor_gt 0.0497
_refine_ls_shift/su_max 0.001
_refine_ls_shift/su_mean 0.000
_refine_ls_structure_factor_coef Fsqd
_refine_ls_weighting_details 'w=1/[\s^2^(Fo^2^)+(0.0500P)^2^+0.6980P] where P=(Fo^2^+2Fc^2^)/3'
_refine_ls_weighting_scheme calc
_refine_ls_wR_factor_gt 0.1114
_refine_ls_wR_factor_ref 0.1202
_reflns_Friedel_coverage 0.000
_reflns_number_gt 3796
_reflns_number_total 5660
_reflns_threshold_expression 'I > 2\s(I)'
_cod_data_source_file c4dt02327g2.cif
_cod_data_source_block cm78eascopy
_cod_depositor_comments 'Adding full bibliography for 7032823--7032828.cif.'
_cod_database_code 7032823
_shelxl_version_number 2014-3
_shelx_space_group_comment
;
The symmetry employed for this shelxl refinement is uniquely defined
by the following loop, which should always be used as a source of
symmetry information in preference to the above space-group names.
They are only intended as comments.
;
_shelx_estimated_absorpt_t_max 0.844
_shelx_estimated_absorpt_t_min 0.648
_olex2_refinement_description
;
1. Fixed Uiso
 At 1.2 times of:
  All C(H) groups, All C(H,H) groups, All N(H) groups
 At 1.5 times of:
  All C(H,H,H) groups
2. Restrained distances
 N5-C20 \\sim N5-C20B
 with sigma of 0.01
 N1-C1 \\sim N1-C1B
 with sigma of 0.01
 N1-C2 \\sim N1-C2B \\sim N1-C14 \\sim N1-C14B
 with sigma of 0.01
 C14-C15 \\sim C14B-C15
 with sigma of 0.01
 C5-C6 \\sim C5B-C6
 with sigma of 0.01
 C6-C7 \\sim C6-C7B \\sim C6-C7C
 with sigma of 0.01
3. Uiso/Uaniso restraints and constraints
C20 \\sim C21 \\sim C22 \\sim C23 \\sim C24 \\sim C25 \\sim C20B \\sim C21B
\\sim C22B \\sim C23B \\sim C24B \\sim C25B: within 1.7A with sigma of 0.01 and
sigma for terminal atoms of 0.02
C1 \\sim C14 \\sim C2 \\sim C3 \\sim N2 \\sim C4 \\sim C5 \\sim C1B \\sim C14B
\\sim C2B \\sim C3B \\sim N2B \\sim C4B \\sim C5B: within 1.7A with sigma of
0.01 and sigma for terminal atoms of 0.02
C7 \\sim N3 \\sim C8 \\sim C9 \\sim C10 \\sim C11 \\sim C12 \\sim C13 \\sim C7B
\\sim N3B \\sim C8B \\sim C9B \\sim C10B \\sim C11B \\sim C12B \\sim C13B \\sim
C7C \\sim N3C \\sim C8C \\sim C9C \\sim C10C \\sim C11C \\sim C12C \\sim C13C:
within 1.7A with sigma of 0.01 and sigma for terminal atoms of 0.02
Uanis(C1) \\sim Ueq, Uanis(C14) \\sim Ueq, Uanis(C2) \\sim Ueq, Uanis(C3) \\sim
Ueq, Uanis(N2) \\sim Ueq, Uanis(C4) \\sim Ueq, Uanis(C5) \\sim Ueq, Uanis(C1B)
\\sim Ueq, Uanis(C14B) \\sim Ueq, Uanis(C2B) \\sim Ueq, Uanis(C3B) \\sim Ueq,
Uanis(N2B) \\sim Ueq, Uanis(C4B) \\sim Ueq, Uanis(C5B) \\sim Ueq: with sigma of
0.01 and sigma for terminal atoms of 0.02
Uanis(C7) \\sim Ueq, Uanis(N3) \\sim Ueq, Uanis(C8) \\sim Ueq, Uanis(C9) \\sim
Ueq, Uanis(C10) \\sim Ueq, Uanis(C11) \\sim Ueq, Uanis(C12) \\sim Ueq,
Uanis(C13) \\sim Ueq, Uanis(C7B) \\sim Ueq, Uanis(N3B) \\sim Ueq, Uanis(C8B)
\\sim Ueq, Uanis(C9B) \\sim Ueq, Uanis(C10B) \\sim Ueq, Uanis(C11B) \\sim Ueq,
Uanis(C12B) \\sim Ueq, Uanis(C13B) \\sim Ueq, Uanis(C7C) \\sim Ueq, Uanis(N3C)
\\sim Ueq, Uanis(C8C) \\sim Ueq, Uanis(C9C) \\sim Ueq, Uanis(C10C) \\sim Ueq,
Uanis(C11C) \\sim Ueq, Uanis(C12C) \\sim Ueq, Uanis(C13C) \\sim Ueq: with sigma
of 0.01 and sigma for terminal atoms of 0.02
4. Same fragment restrains
{C1, C14, C2, C3, N2, C4, C5}
as
{C1B, C14B, C2B, C3B, N2B, C4B, C5B}
{C19, N5, C20, C21, C22, C23, C24, C25}
as
{C7, N3, C8, C9, C10, C11, C12, C13}
{C19, N5, C20, C21, C22, C23, C24, C25}
as
{C7B, N3B, C8B, C9B, C10B, C11B, C12B, C13B}
{C19, N5, C20, C21, C22, C23, C24, C25}
as
{C7C, N3C, C8C, C9C, C10C, C11C, C12C, C13C}
{C20, C21, C22, C23, C24, C25}
as
{C20B, C21B, C22B, C23B, C24B, C25B}
5. Others
 1*[Sof(C7)+Sof(H7)+Sof(N3)+Sof(H3)+Sof(C8)+Sof(H8)+Sof(C9)+Sof(H9A)+Sof(H9B)+
 Sof(C10)+Sof(H10A)+Sof(H10B)+Sof(C11)+Sof(H11A)+Sof(H11B)+Sof(C12)+Sof(H12A)+
 Sof(H12B)+Sof(C13)+Sof(H13A)+Sof(H13B)]+1*[Sof(C7B)+Sof(H7B)+Sof(N3B)+Sof(H3B)+
 Sof(C8B)+Sof(H8B)+Sof(C9B)+Sof(H9BA)+Sof(H9BB)+Sof(C10B)+Sof(H10C)+Sof(H10D)+
 Sof(C11B)+Sof(H11C)+Sof(H11D)+Sof(C12B)+Sof(H12C)+Sof(H12D)+Sof(C13B)+
 Sof(H13C)+Sof(H13D)]+1*[Sof(C7C)+Sof(H7C)+Sof(N3C)+Sof(H3C)+Sof(C8C)+Sof(H8C)+
 Sof(C9C)+Sof(H9CA)+Sof(H9CB)+Sof(C10C)+Sof(H10E)+Sof(H10F)+Sof(C11C)+Sof(H11E)+
 Sof(H11F)+Sof(C12C)+Sof(H12E)+Sof(H12F)+Sof(C13C)+Sof(H13E)+Sof(H13F)]=1 with
 esd of 0.001
 Sof(C20B)=Sof(H20B)=Sof(C21B)=Sof(H21C)=Sof(H21D)=Sof(C22B)=Sof(H22C)=
 Sof(H22D)=Sof(C23B)=Sof(H23C)=Sof(H23D)=Sof(C24B)=Sof(H24C)=Sof(H24D)=
 Sof(C25B)=Sof(H25C)=Sof(H25D)=1-FVAR(1)
 Sof(C20)=Sof(H20)=Sof(C21)=Sof(H21A)=Sof(H21B)=Sof(C22)=Sof(H22A)=Sof(H22B)=
 Sof(C23)=Sof(H23A)=Sof(H23B)=Sof(C24)=Sof(H24A)=Sof(H24B)=Sof(C25)=Sof(H25A)=
 Sof(H25B)=FVAR(1)
 Sof(C1B)=Sof(H1BA)=Sof(H1BB)=Sof(H1BC)=Sof(C14B)=Sof(H14C)=Sof(H14D)=Sof(C2B)=
 Sof(H2BA)=Sof(H2BB)=Sof(C3B)=Sof(N2B)=Sof(C4B)=Sof(H4B)=Sof(C5B)=Sof(H5B)=1-
 FVAR(2)
 Sof(C1)=Sof(H1A)=Sof(H1B)=Sof(H1C)=Sof(C14)=Sof(H14A)=Sof(H14B)=Sof(C2)=
 Sof(H2A)=Sof(H2B)=Sof(C3)=Sof(N2)=Sof(C4)=Sof(H4)=Sof(C5)=Sof(H5)=FVAR(2)
 Sof(C7)=Sof(H7)=Sof(N3)=Sof(H3)=Sof(C8)=Sof(H8)=Sof(C9)=Sof(H9A)=Sof(H9B)=
 Sof(C10)=Sof(H10A)=Sof(H10B)=Sof(C11)=Sof(H11A)=Sof(H11B)=Sof(C12)=Sof(H12A)=
 Sof(H12B)=Sof(C13)=Sof(H13A)=Sof(H13B)=FVAR(3)
 Sof(C7B)=Sof(H7B)=Sof(N3B)=Sof(H3B)=Sof(C8B)=Sof(H8B)=Sof(C9B)=Sof(H9BA)=
 Sof(H9BB)=Sof(C10B)=Sof(H10C)=Sof(H10D)=Sof(C11B)=Sof(H11C)=Sof(H11D)=
 Sof(C12B)=Sof(H12C)=Sof(H12D)=Sof(C13B)=Sof(H13C)=Sof(H13D)=FVAR(4)
 Sof(C7C)=Sof(H7C)=Sof(N3C)=Sof(H3C)=Sof(C8C)=Sof(H8C)=Sof(C9C)=Sof(H9CA)=
 Sof(H9CB)=Sof(C10C)=Sof(H10E)=Sof(H10F)=Sof(C11C)=Sof(H11E)=Sof(H11F)=
 Sof(C12C)=Sof(H12E)=Sof(H12F)=Sof(C13C)=Sof(H13E)=Sof(H13F)=FVAR(5)
6.a Ternary CH refined with riding coordinates:
 C8(H8), C8B(H8B), C8C(H8C), C20(H20), C20B(H20B)
6.b Secondary CH2 refined with riding coordinates:
 C14(H14A,H14B), C2(H2A,H2B), C14B(H14C,H14D), C2B(H2BA,H2BB), C9(H9A,H9B),
 C10(H10A,H10B), C11(H11A,H11B), C12(H12A,H12B), C13(H13A,H13B), C9B(H9BA,H9BB),
  C10B(H10C,H10D), C11B(H11C,H11D), C12B(H12C,H12D), C13B(H13C,H13D), C9C(H9CA,
 H9CB), C10C(H10E,H10F), C11C(H11E,H11F), C12C(H12E,H12F), C13C(H13E,H13F),
 C21(H21A,H21B), C22(H22A,H22B), C23(H23A,H23B), C24(H24A,H24B), C25(H25A,H25B),
  C21B(H21C,H21D), C22B(H22C,H22D), C23B(H23C,H23D), C24B(H24C,H24D), C25B(H25C,
 H25D)
6.c Aromatic/amide H refined with riding coordinates:
 C4(H4), C5(H5), C4B(H4B), C5B(H5B), C7(H7), N3(H3), C7B(H7B), N3B(H3B),
 C7C(H7C), N3C(H3C), C16(H16), C17(H17), C19(H19)
6.d Idealised Me refined as rotating group:
 C1(H1A,H1B,H1C), C1B(H1BA,H1BB,H1BC)
;

loop_
_space_group_symop_operation_xyz
'x, y, z'
'-x, y+1/2, -z+1/2'
'-x, -y, -z'
'x, -y-1/2, z-1/2'

loop_
_atom_site_label
_atom_site_type_symbol
_atom_site_fract_x
_atom_site_fract_y
_atom_site_fract_z
_atom_site_U_iso_or_equiv
_atom_site_adp_type
_atom_site_occupancy
_atom_site_site_symmetry_order
_atom_site_calc_flag
_atom_site_refinement_flags_posn
_atom_site_refinement_flags_adp
_atom_site_refinement_flags_occupancy
_atom_site_disorder_assembly
_atom_site_disorder_group
Cu1 Cu 0.74645(3) 0.08710(2) 1.14037(4) 0.04608(15) Uani 1 1 d . . . . .
Cl1 Cl 0.67634(6) -0.04103(5) 1.14550(9) 0.0523(2) Uani 1 1 d . . . . .
Cl2 Cl 0.82153(5) 0.10422(5) 0.93598(8) 0.0417(2) Uani 1 1 d . . . . .
N1 N 0.75664(18) 0.18232(16) 1.2644(2) 0.0469(7) Uani 1 1 d . . . . .
C1 C 0.8092(3) 0.2480(2) 1.1840(4) 0.0431(12) Uani 0.764(5) 1 d . U P A 1
H1A H 0.7710 0.2625 1.1097 0.065 Uiso 0.764(5) 1 calc GR . P A 1
H1B H 0.8672 0.2249 1.1587 0.065 Uiso 0.764(5) 1 calc GR . P A 1
H1C H 0.8215 0.2968 1.2346 0.065 Uiso 0.764(5) 1 calc GR . P A 1
C14 C 0.8176(3) 0.1615(3) 1.3668(4) 0.0412(13) Uani 0.764(5) 1 d . U P A 1
H14A H 0.7836 0.1359 1.4340 0.049 Uiso 0.764(5) 1 calc R . P A 1
H14B H 0.8489 0.2108 1.4007 0.049 Uiso 0.764(5) 1 calc R . P A 1
C2 C 0.6689(3) 0.2151(3) 1.2944(4) 0.0482(12) Uani 0.764(5) 1 d . U P A 1
H2A H 0.6740 0.2742 1.3116 0.058 Uiso 0.764(5) 1 calc R . P A 1
H2B H 0.6462 0.1878 1.3690 0.058 Uiso 0.764(5) 1 calc R . P A 1
C3 C 0.6063(3) 0.2004(3) 1.1855(5) 0.0468(13) Uani 0.764(5) 1 d . U P A 1
N2 N 0.6307(4) 0.1436(3) 1.1023(5) 0.0427(14) Uani 0.764(5) 1 d . U P A 1
C4 C 0.5209(4) 0.2336(4) 1.1567(6) 0.0581(17) Uani 0.764(5) 1 d . U P A 1
H4 H 0.4906 0.2755 1.1997 0.070 Uiso 0.764(5) 1 calc R . P A 1
C5 C 0.4904(4) 0.1925(4) 1.0526(7) 0.059(2) Uani 0.764(5) 1 d . U P A 1
H5 H 0.4313 0.1983 1.0124 0.070 Uiso 0.764(5) 1 calc R . P A 1
C1B C 0.6970(10) 0.1297(8) 1.3651(12) 0.056(4) Uani 0.236(5) 1 d . U P A 2
H1BA H 0.6930 0.1610 1.4424 0.084 Uiso 0.236(5) 1 calc GR . P A 2
H1BB H 0.7277 0.0777 1.3833 0.084 Uiso 0.236(5) 1 calc GR . P A 2
H1BC H 0.6352 0.1195 1.3289 0.084 Uiso 0.236(5) 1 calc GR . P A 2
C14B C 0.8430(7) 0.1853(6) 1.3292(15) 0.041(4) Uani 0.236(5) 1 d . U P A 2
H14C H 0.8355 0.1987 1.4181 0.049 Uiso 0.236(5) 1 calc R . P A 2
H14D H 0.8818 0.2277 1.2928 0.049 Uiso 0.236(5) 1 calc R . P A 2
C2B C 0.6945(9) 0.2468(7) 1.2427(15) 0.046(3) Uani 0.236(5) 1 d . U P A 2
H2BA H 0.7269 0.2947 1.2102 0.055 Uiso 0.236(5) 1 calc R . P A 2
H2BB H 0.6671 0.2626 1.3216 0.055 Uiso 0.236(5) 1 calc R . P A 2
C3B C 0.6223(10) 0.2202(11) 1.1514(16) 0.046(2) Uani 0.236(5) 1 d . U P A 2
N2B N 0.6432(14) 0.1593(11) 1.0732(17) 0.043(3) Uani 0.236(5) 1 d . U P A 2
C4B C 0.5363(11) 0.2530(12) 1.1269(19) 0.052(3) Uani 0.236(5) 1 d . U P A 2
H4B H 0.5084 0.2973 1.1677 0.062 Uiso 0.236(5) 1 calc R . P A 2
C5B C 0.5007(14) 0.2071(12) 1.031(2) 0.056(4) Uani 0.236(5) 1 d . U P A 2
H5B H 0.4456 0.2181 0.9828 0.067 Uiso 0.236(5) 1 calc R . P A 2
C6 C 0.5600(2) 0.1399(2) 1.0136(3) 0.0551(10) Uani 1 1 d . . . . .
C7 C 0.540(5) 0.114(5) 0.890(4) 0.041(3) Uani 0.055(4) 1 d . U P A 1
H7 H 0.4854 0.1285 0.8435 0.049 Uiso 0.055(4) 1 calc R . P A 1
N3 N 0.604(4) 0.070(4) 0.847(5) 0.043(3) Uani 0.055(4) 1 d . U P A 1
H3 H 0.6570 0.0700 0.8887 0.051 Uiso 0.055(4) 1 calc R . P A 1
C8 C 0.596(4) 0.018(2) 0.734(4) 0.047(2) Uani 0.055(4) 1 d . U P A 1
H8 H 0.5291 0.0157 0.7067 0.056 Uiso 0.055(4) 1 calc R . P A 1
C9 C 0.625(5) -0.067(3) 0.766(3) 0.050(3) Uani 0.055(4) 1 d . U P A 1
H9A H 0.5800 -0.0925 0.8191 0.060 Uiso 0.055(4) 1 calc R . P A 1
H9B H 0.6851 -0.0653 0.8141 0.060 Uiso 0.055(4) 1 calc R . P A 1
C10 C 0.635(5) -0.118(2) 0.649(4) 0.058(3) Uani 0.055(4) 1 d . U P A 1
H10A H 0.6030 -0.1704 0.6590 0.069 Uiso 0.055(4) 1 calc R . P A 1
H10B H 0.7005 -0.1295 0.6386 0.069 Uiso 0.055(4) 1 calc R . P A 1
C11 C 0.595(5) -0.076(3) 0.529(4) 0.062(3) Uani 0.055(4) 1 d . U P A 1
H11A H 0.6044 -0.1120 0.4563 0.074 Uiso 0.055(4) 1 calc R . P A 1
H11B H 0.5283 -0.0682 0.5351 0.074 Uiso 0.055(4) 1 calc R . P A 1
C12 C 0.639(5) 0.005(3) 0.507(4) 0.063(3) Uani 0.055(4) 1 d . U P A 1
H12A H 0.6033 0.0349 0.4417 0.076 Uiso 0.055(4) 1 calc R . P A 1
H12B H 0.7017 -0.0040 0.4771 0.076 Uiso 0.055(4) 1 calc R . P A 1
C13 C 0.646(5) 0.055(3) 0.626(4) 0.054(3) Uani 0.055(4) 1 d . U P A 1
H13A H 0.7114 0.0621 0.6531 0.065 Uiso 0.055(4) 1 calc R . P A 1
H13B H 0.6205 0.1102 0.6082 0.065 Uiso 0.055(4) 1 calc R . P A 1
C7B C 0.5605(7) 0.0811(5) 0.9158(6) 0.0409(19) Uani 0.575(5) 1 d . U P A 2
H7B H 0.5015 0.0691 0.8791 0.049 Uiso 0.575(5) 1 calc R . P A 2
N3B N 0.6266(6) 0.0408(4) 0.8678(6) 0.0425(15) Uani 0.575(5) 1 d . U P A 2
H3B H 0.6801 0.0493 0.9069 0.051 Uiso 0.575(5) 1 calc R . P A 2
C8B C 0.6317(4) -0.0163(4) 0.7616(5) 0.0466(14) Uani 0.575(5) 1 d . U P A 2
H8B H 0.6497 -0.0705 0.7974 0.056 Uiso 0.575(5) 1 calc R . P A 2
C9B C 0.5401(4) -0.0270(4) 0.6949(5) 0.0471(14) Uani 0.575(5) 1 d . U P A 2
H9BA H 0.5180 0.0257 0.6602 0.057 Uiso 0.575(5) 1 calc R . P A 2
H9BB H 0.4949 -0.0472 0.7535 0.057 Uiso 0.575(5) 1 calc R . P A 2
C10B C 0.5508(5) -0.0885(4) 0.5899(6) 0.0589(18) Uani 0.575(5) 1 d . U P A 2
H10C H 0.4915 -0.0938 0.5419 0.071 Uiso 0.575(5) 1 calc R . P A 2
H10D H 0.5660 -0.1424 0.6271 0.071 Uiso 0.575(5) 1 calc R . P A 2
C11B C 0.6264(5) -0.0651(6) 0.4986(7) 0.0696(19) Uani 0.575(5) 1 d . U P A 2
H11C H 0.6329 -0.1095 0.4372 0.084 Uiso 0.575(5) 1 calc R . P A 2
H11D H 0.6074 -0.0152 0.4522 0.084 Uiso 0.575(5) 1 calc R . P A 2
C12B C 0.7169(5) -0.0505(6) 0.5664(7) 0.0701(18) Uani 0.575(5) 1 d . U P A 2
H12C H 0.7607 -0.0278 0.5080 0.084 Uiso 0.575(5) 1 calc R . P A 2
H12D H 0.7419 -0.1028 0.5989 0.084 Uiso 0.575(5) 1 calc R . P A 2
C13B C 0.7065(5) 0.0086(5) 0.6742(7) 0.0580(19) Uani 0.575(5) 1 d . U P A 2
H13C H 0.6920 0.0633 0.6399 0.070 Uiso 0.575(5) 1 calc R . P A 2
H13D H 0.7657 0.0124 0.7229 0.070 Uiso 0.575(5) 1 calc R . P A 2
C7C C 0.5520(13) 0.1014(10) 0.8977(10) 0.040(2) Uani 0.370(5) 1 d . U P A 3
H7C H 0.4944 0.1030 0.8525 0.048 Uiso 0.370(5) 1 calc R . P A 3
N3C N 0.6189(11) 0.0639(8) 0.8489(10) 0.043(2) Uani 0.370(5) 1 d . U P A 3
H3C H 0.6729 0.0631 0.8890 0.051 Uiso 0.370(5) 1 calc R . P A 3
C8C C 0.6068(8) 0.0219(6) 0.7268(9) 0.0469(16) Uani 0.370(5) 1 d . U P A 3
H8C H 0.5556 0.0503 0.6792 0.056 Uiso 0.370(5) 1 calc R . P A 3
C9C C 0.5758(9) -0.0636(5) 0.7469(9) 0.0526(19) Uani 0.370(5) 1 d . U P A 3
H9CA H 0.5144 -0.0632 0.7819 0.063 Uiso 0.370(5) 1 calc R . P A 3
H9CB H 0.6188 -0.0910 0.8075 0.063 Uiso 0.370(5) 1 calc R . P A 3
C10C C 0.5718(8) -0.1103(7) 0.6241(10) 0.059(2) Uani 0.370(5) 1 d . U P A 3
H10E H 0.5195 -0.0898 0.5708 0.070 Uiso 0.370(5) 1 calc R . P A 3
H10F H 0.5604 -0.1686 0.6414 0.070 Uiso 0.370(5) 1 calc R . P A 3
C11C C 0.6605(8) -0.1030(6) 0.5514(11) 0.062(2) Uani 0.370(5) 1 d . U P A 3
H11E H 0.7110 -0.1314 0.5984 0.075 Uiso 0.370(5) 1 calc R . P A 3
H11F H 0.6509 -0.1304 0.4696 0.075 Uiso 0.370(5) 1 calc R . P A 3
C12C C 0.6879(10) -0.0163(6) 0.5305(10) 0.061(2) Uani 0.370(5) 1 d . U P A 3
H12E H 0.6431 0.0094 0.4703 0.073 Uiso 0.370(5) 1 calc R . P A 3
H12F H 0.7487 -0.0152 0.4937 0.073 Uiso 0.370(5) 1 calc R . P A 3
C13C C 0.6922(9) 0.0324(8) 0.6516(11) 0.054(2) Uani 0.370(5) 1 d . U P A 3
H13E H 0.6997 0.0909 0.6318 0.065 Uiso 0.370(5) 1 calc R . P A 3
H13F H 0.7467 0.0151 0.7034 0.065 Uiso 0.370(5) 1 calc R . P A 3
C15 C 0.8875(2) 0.10180(19) 1.3178(3) 0.0445(8) Uani 1 1 d . . . . .
N4 N 0.86265(18) 0.05483(15) 1.2209(2) 0.0407(6) Uani 1 1 d . . . . .
C16 C 0.9736(2) 0.08018(19) 1.3625(3) 0.0466(9) Uani 1 1 d . . . . .
H16 H 1.0062 0.1035 1.4324 0.056 Uiso 1 1 calc R . . . .
C17 C 1.0048(2) 0.01807(18) 1.2875(3) 0.0440(8) Uani 1 1 d . . . . .
H17 H 1.0627 -0.0083 1.2957 0.053 Uiso 1 1 calc R . . . .
C18 C 0.9355(2) 0.00225(17) 1.1991(3) 0.0377(7) Uani 1 1 d . . . . .
C19 C 0.9401(2) -0.05886(17) 1.1090(3) 0.0381(8) Uani 1 1 d . . . . .
H19 H 0.9978 -0.0843 1.0995 0.046 Uiso 1 1 calc R . . . .
N5 N 0.8728(2) -0.08279(15) 1.0390(3) 0.0428(7) Uani 1 1 d . . . . .
C20 C 0.8719(3) -0.1452(2) 0.9400(4) 0.0392(10) Uani 0.879(4) 1 d . . P B 1
H20 H 0.8740 -0.1169 0.8577 0.047 Uiso 0.879(4) 1 calc R . P B 1
C21 C 0.7809(2) -0.1887(2) 0.9446(4) 0.0483(10) Uani 0.879(4) 1 d . . P B 1
H21A H 0.7299 -0.1492 0.9332 0.058 Uiso 0.879(4) 1 calc R . P B 1
H21B H 0.7759 -0.2157 1.0265 0.058 Uiso 0.879(4) 1 calc R . P B 1
C22 C 0.7754(3) -0.2517(3) 0.8405(4) 0.0595(12) Uani 0.879(4) 1 d . . P B 1
H22A H 0.7776 -0.2238 0.7590 0.071 Uiso 0.879(4) 1 calc R . P B 1
H22B H 0.7161 -0.2809 0.8422 0.071 Uiso 0.879(4) 1 calc R . P B 1
C23 C 0.8534(3) -0.3132(2) 0.8533(5) 0.0524(11) Uani 0.879(4) 1 d . . P B 1
H23A H 0.8493 -0.3436 0.9325 0.063 Uiso 0.879(4) 1 calc R . P B 1
H23B H 0.8479 -0.3527 0.7837 0.063 Uiso 0.879(4) 1 calc R . P B 1
C24 C 0.9449(3) -0.2704(2) 0.8518(4) 0.0522(11) Uani 0.879(4) 1 d . . P B 1
H24A H 0.9523 -0.2458 0.7687 0.063 Uiso 0.879(4) 1 calc R . P B 1
H24B H 0.9949 -0.3105 0.8673 0.063 Uiso 0.879(4) 1 calc R . P B 1
C25 C 0.9516(3) -0.2041(2) 0.9516(4) 0.0463(10) Uani 0.879(4) 1 d . . P B 1
H25A H 0.9530 -0.2298 1.0351 0.056 Uiso 0.879(4) 1 calc R . P B 1
H25B H 1.0096 -0.1737 0.9443 0.056 Uiso 0.879(4) 1 calc R . P B 1
C20B C 0.9000(17) -0.1465(12) 0.9500(19) 0.042(3) Uani 0.121(4) 1 d . . P B 2
H20B H 0.9556 -0.1283 0.9068 0.051 Uiso 0.121(4) 1 calc R . P B 2
C21B C 0.8167(17) -0.1381(12) 0.863(2) 0.047(3) Uani 0.121(4) 1 d . . P B 2
H21C H 0.8165 -0.0835 0.8242 0.056 Uiso 0.121(4) 1 calc R . P B 2
H21D H 0.7609 -0.1430 0.9116 0.056 Uiso 0.121(4) 1 calc R . P B 2
C22B C 0.816(2) -0.2033(12) 0.762(2) 0.053(3) Uani 0.121(4) 1 d . . P B 2
H22C H 0.8683 -0.1950 0.7093 0.064 Uiso 0.121(4) 1 calc R . P B 2
H22D H 0.7587 -0.1982 0.7090 0.064 Uiso 0.121(4) 1 calc R . P B 2
C23B C 0.821(2) -0.2898(13) 0.820(3) 0.051(3) Uani 0.121(4) 1 d . . P B 2
H23C H 0.7691 -0.2984 0.8744 0.061 Uiso 0.121(4) 1 calc R . P B 2
H23D H 0.8171 -0.3313 0.7528 0.061 Uiso 0.121(4) 1 calc R . P B 2
C24B C 0.910(2) -0.2975(14) 0.894(2) 0.050(3) Uani 0.121(4) 1 d . . P B 2
H24C H 0.9617 -0.2893 0.8388 0.060 Uiso 0.121(4) 1 calc R . P B 2
H24D H 0.9156 -0.3526 0.9308 0.060 Uiso 0.121(4) 1 calc R . P B 2
C25B C 0.914(2) -0.2334(13) 0.997(2) 0.047(3) Uani 0.121(4) 1 d . . P B 2
H25C H 0.8658 -0.2460 1.0564 0.056 Uiso 0.121(4) 1 calc R . P B 2
H25D H 0.9739 -0.2370 1.0436 0.056 Uiso 0.121(4) 1 calc R . P B 2
H5A H 0.817(3) -0.062(2) 1.060(4) 0.072(13) Uiso 1 1 d . . . . .

loop_
_atom_site_aniso_label
_atom_site_aniso_U_11
_atom_site_aniso_U_22
_atom_site_aniso_U_33
_atom_site_aniso_U_23
_atom_site_aniso_U_13
_atom_site_aniso_U_12
Cu1 0.0416(3) 0.0470(2) 0.0485(3) -0.0161(2) -0.00886(19) 0.00713(19)
Cl1 0.0415(5) 0.0560(5) 0.0603(6) -0.0079(4) 0.0120(4) -0.0131(4)
Cl2 0.0377(5) 0.0441(4) 0.0436(5) 0.0039(3) 0.0033(3) -0.0017(3)
N1 0.0488(18) 0.0524(17) 0.0390(16) -0.0122(13) -0.0033(13) 0.0103(14)
C1 0.055(3) 0.038(2) 0.036(2) -0.0047(18) 0.005(2) -0.003(2)
C14 0.047(3) 0.041(3) 0.036(3) -0.003(2) -0.001(2) -0.001(2)
C2 0.049(3) 0.053(3) 0.043(3) -0.007(2) 0.004(2) 0.014(2)
C3 0.043(2) 0.054(3) 0.043(3) -0.004(2) 0.005(2) 0.008(2)
N2 0.035(2) 0.054(3) 0.039(3) -0.003(2) 0.0019(19) 0.003(2)
C4 0.050(3) 0.068(3) 0.057(3) 0.001(3) 0.008(2) 0.017(2)
C5 0.040(3) 0.078(4) 0.057(4) 0.009(3) 0.000(3) 0.010(3)
C1B 0.062(9) 0.064(8) 0.044(8) -0.023(7) 0.013(7) 0.001(7)
C14B 0.038(6) 0.040(6) 0.044(7) -0.006(5) -0.003(5) -0.007(5)
C2B 0.046(5) 0.046(5) 0.046(5) -0.007(4) -0.002(4) 0.008(4)
C3B 0.042(4) 0.052(4) 0.044(4) -0.001(4) 0.000(4) 0.004(4)
N2B 0.038(5) 0.052(5) 0.038(5) 0.005(5) -0.001(4) 0.001(4)
C4B 0.046(4) 0.059(5) 0.052(5) 0.007(4) 0.006(4) 0.008(4)
C5B 0.044(5) 0.068(6) 0.055(6) 0.012(5) 0.001(5) 0.003(5)
C6 0.034(2) 0.078(3) 0.052(2) -0.002(2) -0.0020(16) 0.0036(19)
C7 0.037(5) 0.050(5) 0.035(5) 0.009(5) -0.002(5) -0.001(5)
N3 0.040(4) 0.051(4) 0.037(4) 0.005(4) -0.004(4) -0.002(4)
C8 0.046(4) 0.052(4) 0.041(4) 0.000(4) 0.000(3) 0.000(4)
C9 0.050(4) 0.054(4) 0.044(4) -0.001(4) 0.000(4) 0.001(4)
C10 0.060(5) 0.059(4) 0.053(4) -0.005(4) 0.003(4) 0.002(4)
C11 0.064(4) 0.066(4) 0.056(4) -0.006(4) 0.006(4) 0.002(4)
C12 0.063(5) 0.070(5) 0.056(5) -0.005(5) 0.009(5) 0.003(5)
C13 0.054(4) 0.061(5) 0.049(4) -0.003(4) 0.005(4) 0.002(4)
C7B 0.033(3) 0.054(4) 0.035(3) 0.011(3) -0.007(3) -0.001(3)
N3B 0.039(3) 0.051(3) 0.037(3) 0.003(2) -0.003(2) 0.000(3)
C8B 0.048(3) 0.051(3) 0.041(3) -0.001(2) -0.003(2) 0.006(3)
C9B 0.048(3) 0.052(3) 0.041(3) 0.001(2) 0.001(2) 0.002(2)
C10B 0.062(3) 0.065(3) 0.049(3) -0.007(3) -0.004(3) 0.002(3)
C11B 0.072(4) 0.080(4) 0.058(3) -0.013(3) 0.010(3) 0.004(3)
C12B 0.066(3) 0.083(4) 0.063(3) -0.013(3) 0.013(3) 0.013(3)
C13B 0.051(3) 0.072(4) 0.051(3) -0.008(3) 0.005(3) 0.007(3)
C7C 0.034(4) 0.055(5) 0.030(4) 0.016(4) -0.005(3) 0.002(4)
N3C 0.041(3) 0.052(4) 0.035(3) 0.004(3) -0.007(3) -0.005(3)
C8C 0.047(3) 0.053(3) 0.041(3) -0.002(3) -0.001(3) -0.001(3)
C9C 0.054(4) 0.056(4) 0.048(3) -0.003(3) 0.005(3) 0.001(3)
C10C 0.063(4) 0.056(4) 0.057(4) -0.007(3) 0.004(4) -0.002(3)
C11C 0.064(4) 0.065(4) 0.059(4) -0.009(3) 0.011(3) 0.009(3)
C12C 0.061(4) 0.068(4) 0.053(4) -0.002(3) 0.011(3) 0.002(3)
C13C 0.055(4) 0.060(4) 0.049(4) 0.001(4) 0.009(4) -0.004(4)
C15 0.049(2) 0.0413(18) 0.042(2) -0.0111(15) -0.0070(16) 0.0038(15)
N4 0.0394(16) 0.0397(14) 0.0423(16) -0.0085(12) -0.0049(12) 0.0033(12)
C16 0.052(2) 0.0432(18) 0.043(2) 0.0015(15) -0.0138(16) -0.0019(16)
C17 0.042(2) 0.0351(17) 0.054(2) 0.0056(15) -0.0045(16) 0.0027(15)
C18 0.0414(19) 0.0284(15) 0.0434(19) 0.0022(13) 0.0029(15) -0.0011(14)
C19 0.044(2) 0.0255(14) 0.045(2) 0.0068(14) 0.0080(16) -0.0020(14)
N5 0.0497(19) 0.0335(14) 0.0455(17) -0.0055(12) 0.0045(14) 0.0009(13)
C20 0.052(3) 0.0285(17) 0.037(2) -0.0006(15) 0.0045(18) 0.0037(17)
C21 0.043(2) 0.042(2) 0.059(2) -0.0151(18) -0.0070(18) 0.0097(17)
C22 0.059(3) 0.051(2) 0.067(3) -0.020(2) -0.009(2) -0.001(2)
C23 0.055(3) 0.041(2) 0.062(3) -0.018(2) 0.007(2) -0.0037(19)
C24 0.057(3) 0.045(2) 0.056(3) -0.0159(19) 0.017(2) -0.0006(19)
C25 0.043(2) 0.044(2) 0.053(2) -0.0137(18) 0.0116(18) -0.0037(18)
C20B 0.046(6) 0.037(5) 0.045(5) -0.006(5) 0.002(5) -0.002(5)
C21B 0.049(6) 0.039(5) 0.052(6) -0.011(5) -0.001(5) 0.003(5)
C22B 0.052(6) 0.046(6) 0.060(6) -0.017(6) -0.007(6) 0.000(6)
C23B 0.050(6) 0.041(6) 0.059(6) -0.018(5) -0.006(6) -0.004(5)
C24B 0.053(6) 0.040(5) 0.057(6) -0.011(5) 0.000(5) -0.002(5)
C25B 0.052(6) 0.039(5) 0.049(6) -0.010(5) 0.000(5) 0.001(5)

loop_
_atom_type_symbol
_atom_type_description
_atom_type_scat_dispersion_real
_atom_type_scat_dispersion_imag
_atom_type_scat_source
C C 0.0033 0.0016 'International Tables Vol C Tables 4.2.6.8 and 6.1.1.4'
H H 0.0000 0.0000 'International Tables Vol C Tables 4.2.6.8 and 6.1.1.4'
N N 0.0061 0.0033 'International Tables Vol C Tables 4.2.6.8 and 6.1.1.4'
Cl Cl 0.1484 0.1585 'International Tables Vol C Tables 4.2.6.8 and 6.1.1.4'
Cu Cu 0.3201 1.2651 'International Tables Vol C Tables 4.2.6.8 and 6.1.1.4'

loop_
_geom_angle_atom_site_label_1
_geom_angle_atom_site_label_2
_geom_angle_atom_site_label_3
_geom_angle
Cl1 Cu1 Cl2 109.32(3)
N1 Cu1 Cl1 133.35(9)
N1 Cu1 Cl2 117.33(8)
N2 Cu1 Cl1 93.23(16)
N2 Cu1 Cl2 100.06(15)
N2 Cu1 N1 78.95(17)
N2B Cu1 Cl1 102.4(6)
N2B Cu1 Cl2 88.5(5)
N2B Cu1 N1 79.3(5)
N4 Cu1 Cl1 96.78(8)
N4 Cu1 Cl2 90.53(9)
N4 Cu1 N1 83.44(10)
N4 Cu1 N2 162.16(17)
N4 Cu1 N2B 160.0(6)
C1 N1 Cu1 100.7(2)
C14 N1 Cu1 109.9(2)
C14 N1 C1 106.3(3)
C14 N1 C2 116.5(3)
C2 N1 Cu1 113.1(2)
C2 N1 C1 108.9(3)
C1B N1 Cu1 90.1(5)
C14B N1 Cu1 112.4(5)
C14B N1 C1B 100.4(9)
C2B N1 Cu1 116.2(6)
C2B N1 C1B 98.3(9)
C2B N1 C14B 127.5(7)
N1 C14 C15 107.0(3)
N1 C2 C3 106.6(4)
N2 C3 C2 117.8(4)
N2 C3 C4 112.9(5)
C4 C3 C2 129.2(5)
C3 N2 Cu1 116.3(4)
C3 N2 C6 106.0(4)
C6 N2 Cu1 137.6(4)
C5 C4 C3 104.0(5)
C4 C5 C6 109.6(5)
N1 C14B C15 107.7(6)
N1 C2B C3B 108.8(10)
N2B C3B C2B 117.3(13)
N2B C3B C4B 113.8(13)
C4B C3B C2B 128.8(13)
C3B N2B Cu1 113.6(12)
C3B N2B C6 103.7(12)
C6 N2B Cu1 130.8(12)
C5B C4B C3B 103.7(13)
C4B C5B C6 108.5(14)
N2 C6 C5 107.2(4)
N2 C6 C7 141(3)
N2B C6 C5B 106.9(12)
N2B C6 C7B 117.3(8)
C5B C6 C7B 130.3(10)
C7 C6 C5 110(2)
N3 C7 C6 113(3)
C7 N3 C8 126(3)
N3 C8 C9 109(2)
N3 C8 C13 112(2)
C9 C8 C13 114(2)
C8 C9 C10 110.8(17)
C9 C10 C11 114(2)
C12 C11 C10 112(2)
C11 C12 C13 111.2(18)
C8 C13 C12 113.8(17)
N3B C7B C6 131.9(7)
C7B N3B C8B 134.0(6)
N3B C8B C9B 111.4(5)
N3B C8B C13B 111.6(5)
C9B C8B C13B 112.8(5)
C8B C9B C10B 108.0(5)
C9B C10B C11B 113.7(6)
C12B C11B C10B 111.6(6)
C11B C12B C13B 110.6(6)
C12B C13B C8B 113.4(6)
N3C C7C C6 123.2(11)
C7C N3C C8C 121.5(9)
N3C C8C C9C 109.4(8)
N3C C8C C13C 110.5(8)
C9C C8C C13C 116.4(9)
C8C C9C C10C 110.3(8)
C9C C10C C11C 113.6(8)
C12C C11C C10C 112.7(8)
C11C C12C C13C 111.8(9)
C12C C13C C8C 113.0(8)
N4 C15 C14 118.7(3)
N4 C15 C14B 118.9(5)
N4 C15 C16 109.5(3)
C16 C15 C14 131.6(3)
C16 C15 C14B 126.4(4)
C15 N4 Cu1 112.9(2)
C15 N4 C18 107.9(3)
C18 N4 Cu1 138.6(2)
C15 C16 C17 108.0(3)
C18 C17 C16 106.6(3)
C17 C18 N4 107.9(3)
C17 C18 C19 123.5(3)
C19 C18 N4 128.5(3)
N5 C19 C18 124.7(3)
C19 N5 C20 128.3(3)
C19 N5 C20B 112.0(10)
N5 C20 C21 106.3(3)
N5 C20 C25 114.0(3)
C21 C20 C25 111.6(3)
C20 C21 C22 108.2(3)
C21 C22 C23 111.9(3)
C24 C23 C22 110.5(3)
C23 C24 C25 110.4(3)
C20 C25 C24 112.1(3)
N5 C20B C21B 95.7(13)
N5 C20B C25B 118.8(17)
C21B C20B C25B 112.4(17)
C20B C21B C22B 110.8(14)
C21B C22B C23B 111.3(16)
C24B C23B C22B 108.2(16)
C23B C24B C25B 109.0(16)
C20B C25B C24B 113.8(14)

loop_
_geom_bond_atom_site_label_1
_geom_bond_atom_site_label_2
_geom_bond_distance
Cu1 Cl1 2.3419(9)
Cu1 Cl2 2.5164(9)
Cu1 N1 2.054(3)
Cu1 N2 1.954(6)
Cu1 N2B 2.023(19)
Cu1 N4 1.939(3)
N1 C1 1.600(5)
N1 C14 1.422(4)
N1 C2 1.441(4)
N1 C1B 1.663(9)
N1 C14B 1.410(8)
N1 C2B 1.407(7)
C14 C15 1.528(5)
C2 C3 1.468(5)
C3 N2 1.351(5)
C3 C4 1.382(6)
N2 C6 1.371(7)
C4 C5 1.362(6)
C5 C6 1.413(6)
C14B C15 1.525(9)
C2B C3B 1.470(9)
C3B N2B 1.350(9)
C3B C4B 1.381(10)
N2B C6 1.38(2)
C4B C5B 1.363(10)
C5B C6 1.418(10)
C6 C7 1.406(10)
C6 C7B 1.427(6)
C6 C7C 1.395(8)
C7 N3 1.286(9)
N3 C8 1.483(9)
C8 C9 1.499(9)
C8 C13 1.524(9)
C9 C10 1.524(9)
C10 C11 1.544(10)
C11 C12 1.501(10)
C12 C13 1.525(9)
C7B N3B 1.298(6)
N3B C8B 1.480(6)
C8B C9B 1.497(6)
C8B C13B 1.531(7)
C9B C10B 1.527(6)
C10B C11B 1.560(7)
C11B C12B 1.497(7)
C12B C13B 1.522(7)
C7C N3C 1.288(8)
N3C C8C 1.484(7)
C8C C9C 1.494(8)
C8C C13C 1.528(8)
C9C C10C 1.524(8)
C10C C11C 1.549(8)
C11C C12C 1.498(8)
C12C C13C 1.526(8)
C15 N4 1.331(4)
C15 C16 1.370(5)
N4 C18 1.399(4)
C16 C17 1.390(5)
C17 C18 1.377(4)
C18 C19 1.397(4)
C19 N5 1.270(4)
N5 C20 1.475(4)
N5 C20B 1.484(9)
C20 C21 1.513(5)
C20 C25 1.514(5)
C21 C22 1.522(5)
C22 C23 1.522(5)
C23 C24 1.511(5)
C24 C25 1.527(4)
C20B C21B 1.499(9)
C20B C25B 1.525(9)
C21B C22B 1.524(9)
C22B C23B 1.548(10)
C23B C24B 1.498(9)
C24B C25B 1.527(9)

loop_
_geom_hbond_atom_site_label_D
_geom_hbond_atom_site_label_H
_geom_hbond_atom_site_label_A
_geom_hbond_distance_DH
_geom_hbond_distance_HA
_geom_hbond_distance_DA
_geom_hbond_angle_DHA
N3 H3 Cl2 0.88 2.50 3.33(6) 157.6
N3B H3B Cl2 0.88 2.26 3.085(8) 155.9
N3C H3C Cl2 0.88 2.30 3.130(15) 156.2

loop_
_geom_torsion_atom_site_label_1
_geom_torsion_atom_site_label_2
_geom_torsion_atom_site_label_3
_geom_torsion_atom_site_label_4
_geom_torsion
C2B_b N1 C14_a C15 -161.8(10)
Cu1 N1 C14 C15 29.5(4)
Cu1 N1 C2 C3 -28.3(5)
Cu1 N1 C14B C15 -18.7(13)
Cu1 N1 C2B C3B 13.4(15)
Cu1 N2 C6 C5 172.0(5)
Cu1 N2 C6 N2B -85(3)
Cu1 N2 C6 C5B -172.1(14)
Cu1 N2 C6 C7 -24(7)
Cu1 N2 C6 C7B 0.8(9)
Cu1 N2 C6 C7C -14.1(14)
Cu1 N2B C6 N2 59(2)
Cu1 N2B C6 C5 141.9(11)
Cu1 N2B C6 C5B 157.4(17)
Cu1 N2B C6 C7 -76(5)
Cu1 N2B C6 C7B -46.1(18)
Cu1 N2B C6 C7C -63.8(19)
Cu1 N4 C18 C17 171.0(3)
Cu1 N4 C18 C19 -11.4(5)
N1 C14 C15 C14B 69.7(9)
N1 C14 C15 N4 -28.0(5)
N1 C14 C15 C16 159.0(4)
N1 C2 C3 N2 18.2(6)
N1 C2 C3 C4 -165.7(5)
N1 C14B C15 C14 -71.6(8)
N1 C14B C15 N4 25.2(14)
N1 C14B C15 C16 176.6(6)
N1 C2B C3B N2B -24(2)
N1 C2B C3B C4B 161.0(18)
C1 N1 C14 C15 -78.6(4)
C1 N1 C2 C3 82.8(4)
C1 N1 C14B C15 -115.7(11)
C1 N1 C2B C3B 107.7(13)
C14 N1 C2 C3 -157.1(4)
C14 N1 C14B C15 71.8(9)
C14 N1 C2B C3B -154.7(10)
C14 C15 N4 Cu1 11.0(4)
C14 C15 N4 C18 -176.1(3)
C14 C15 C16 C17 175.2(4)
C2 N1 C14 C15 159.9(3)
C2 N1 C14B C15 139.1(6)
C2 N1 C2B C3B -80.2(14)
C2 C3 N2 Cu1 0.9(6)
C2 C3 N2 C6 178.0(5)
C2 C3 C4 C5 -174.0(6)
C3 N2 C6 C5 -4.1(6)
C3 N2 C6 N2B 99(3)
C3 N2 C6 C5B 11.7(14)
C3 N2 C6 C7 160(7)
C3 N2 C6 C7B -175.3(6)
C3 N2 C6 C7C 169.8(12)
C3 C4 C5 C6 -4.8(7)
N2 C3 C4 C5 2.2(7)
N2 C6 C7 N3 12(13)
N2 C6 C7B N3B -22.5(11)
N2 C6 C7C N3C -5(2)
C4 C3 N2 Cu1 -175.8(4)
C4 C3 N2 C6 1.3(6)
C4 C5 C6 N2 5.7(7)
C4 C5 C6 N2B -13.9(11)
C4 C5 C6 C5B -92(4)
C4 C5 C6 C7 -164(5)
C4 C5 C6 C7B 175.6(7)
C4 C5 C6 C7C -169.0(11)
C5 C6 C7 N3 176(6)
C5 C6 C7B N3B 168.8(7)
C5 C6 C7C N3C 168.3(13)
C1B N1 C14 C15 113.1(6)
C1B N1 C2 C3 -106.0(7)
C1B N1 C14B C15 75.8(11)
C1B N1 C2B C3B -80.8(14)
C14B N1 C14 C15 -70.9(9)
C14B N1 C2 C3 174.0(9)
C14B N1 C2B C3B 169.1(13)
C14B C15 N4 Cu1 -18.6(8)
C14B C15 N4 C18 154.3(8)
C14B C15 C16 C17 -152.0(9)
C2B N1 C2 C3 74.8(10)
C2B N1 C14B C15 -175.2(10)
C2B C3B N2B Cu1 24(2)
C2B C3B N2B C6 171.3(15)
C2B C3B C4B C5B 177(2)
C3B N2B C6 N2 -80(3)
C3B N2B C6 C5 2.8(16)
C3B N2B C6 C5B 18(2)
C3B N2B C6 C7 145(5)
C3B N2B C6 C7B 174.9(11)
C3B N2B C6 C7C 157.2(13)
C3B C4B C5B C6 9(2)
N2B C3B C4B C5B 2(2)
N2B C6 C7 N3 34(11)
N2B C6 C7B N3B -1.3(14)
N2B C6 C7C N3C 16(2)
C4B C3B N2B Cu1 -160.6(14)
C4B C3B N2B C6 -13(2)
C4B C5B C6 N2 2(2)
C4B C5B C6 C5 89(4)
C4B C5B C6 N2B -18(2)
C4B C5B C6 C7 -158(5)
C4B C5B C6 C7B -170.3(12)
C4B C5B C6 C7C -160.1(17)
C5B C6 C7 N3 162(7)
C5B C6 C7B N3B 148.7(18)
C5B C6 C7C N3C 151.8(19)
C6 C7 N3 C8 165(5)
C6 C7B N3B C8B -175.0(8)
C6 C7C N3C C8C 178.4(13)
C7 C6 C7B N3B 123(9)
C7 C6 C7C N3C 144(26)
C7 N3 C8 C9 -127(8)
C7 N3 C8 C13 106(8)
N3 C8 C9 C10 -170(5)
N3 C8 C13 C12 -180(5)
C8 C9 C10 C11 -11(7)
C9 C8 C13 C12 56(5)
C9 C10 C11 C12 58(6)
C10 C11 C12 C13 -46(6)
C11 C12 C13 C8 -8(7)
C13 C8 C9 C10 -44(5)
C7B C6 C7 N3 -38(5)
C7B C6 C7C N3C -57(3)
C7B N3B C8B C9B 1.9(11)
C7B N3B C8B C13B 128.9(8)
N3B C8B C9B C10B -178.3(5)
N3B C8B C13B C12B 177.6(6)
C8B C9B C10B C11B -55.3(8)
C9B C8B C13B C12B -56.2(8)
C9B C10B C11B C12B 54.6(9)
C10B C11B C12B C13B -50.7(10)
C11B C12B C13B C8B 52.4(10)
C13B C8B C9B C10B 55.4(8)
C7C C6 C7 N3 -26(18)
C7C C6 C7B N3B 114(4)
C7C N3C C8C C9C -88.3(17)
C7C N3C C8C C13C 142.4(15)
N3C C8C C9C C10C -174.6(10)
N3C C8C C13C C12C 174.4(10)
C8C C9C C10C C11C 50.1(14)
C9C C8C C13C C12C 48.8(15)
C9C C10C C11C C12C -53.6(14)
C10C C11C C12C C13C 51.7(15)
C11C C12C C13C C8C -48.9(15)
C13C C8C C9C C10C -48.5(14)
C15 N4 C18 C17 1.0(4)
C15 N4 C18 C19 178.5(3)
C15 C16 C17 C18 -1.0(4)
N4 C15 C16 C17 1.6(4)
N4 C18 C19 N5 -8.2(5)
C16 C15 N4 Cu1 -174.5(2)
C16 C15 N4 C18 -1.6(4)
C16 C17 C18 N4 0.0(4)
C16 C17 C18 C19 -177.7(3)
C17 C18 C19 N5 168.9(3)
C18 C19 N5 C20 178.4(3)
C18 C19 N5 C20B 178.0(12)
C19 N5 C20 C21 144.0(3)
C19 N5 C20 C25 20.6(6)
C19 N5 C20B C21B -162.8(13)
C19 N5 C20B C25B 78(2)
N5 C20 C21 C22 177.9(3)
N5 C20 C25 C24 176.7(3)
N5 C20B C21B C22B -174(2)
N5 C20B C25B C24B 161(2)
C20 N5 C20B C21B 18(3)
C20 N5 C20B C25B -101(5)
C20 C21 C22 C23 58.9(5)
C21 C20 C25 C24 56.3(5)
C21 C22 C23 C24 -58.6(5)
C22 C23 C24 C25 54.5(5)
C23 C24 C25 C20 -54.0(5)
C25 C20 C21 C22 -57.3(4)
C20B N5 C20 C21 145(4)
C20B N5 C20 C25 22(4)
C20B C21B C22B C23B 56(3)
C21B C20B C25B C24B 50(3)
C21B C22B C23B C24B -62(3)
C22B C23B C24B C25B 60(3)
C23B C24B C25B C20B -56(3)
C25B C20B C21B C22B -50(3)
